data_1550779
loop_
_publ_author_name
'Huang, Zengfang'
'Wang, Runze'
'Chen, Yali'
'Liu, Xiaobo'
'Wang, Ke'
'Mao, Liucheng'
'Wang, Ke'
'Yuan, Jinying'
'Zhang, Xiaoyong'
'Tao, Lei'
'Wei, Yen'

_publ_section_title
;
 A polymerizable aggregation-induced emission dye for fluorescent
 nanoparticles: synthesis, molecular structure and application in cell
 imaging
;
_journal_issue 17
_journal_name_full 'Polymer Chemistry'
_journal_page_first 2162
_journal_paper_doi 10.1039/C9PY00175A
_journal_volume 10
_journal_year 2019
_chemical_formula_moiety 'C43 H31 N'
_chemical_formula_sum 'C43 H31 N'
_chemical_formula_weight 561.69
_space_group_crystal_system triclinic
_space_group_IT_number 2
_space_group_name_Hall '-P 1'
_space_group_name_H-M_alt 'P -1'
_symmetry_space_group_name_Hall '-P 1'
_symmetry_space_group_name_H-M 'P -1'
_atom_sites_solution_hydrogens geom
_atom_sites_solution_primary direct
_audit_creation_date 2018-08-28
_audit_creation_method
;
Olex2 1.2
(compiled 2018.05.29 svn.r3508 for OlexSys, GUI svn.r5506)
;
_audit_update_record
;
2018-09-23 deposited with the CCDC.    2019-03-22 downloaded from the CCDC.
;
_cell_angle_alpha 98.765(5)
_cell_angle_beta 90.680(5)
_cell_angle_gamma 106.033(6)
_cell_formula_units_Z 4
_cell_length_a 9.5260(6)
_cell_length_b 10.7198(7)
_cell_length_c 31.5458(18)
_cell_measurement_reflns_used 3593
_cell_measurement_temperature 100.01(10)
_cell_measurement_theta_max 72.4610
_cell_measurement_theta_min 2.7960
_cell_volume 3055.0(3)
_computing_cell_refinement 'CrysAlisPro 1.171.38.43f (Rigaku OD, 2015)'
_computing_data_collection 'CrysAlisPro 1.171.38.43f (Rigaku OD, 2015)'
_computing_data_reduction 'CrysAlisPro 1.171.38.43f (Rigaku OD, 2015)'
_computing_molecular_graphics 'Olex2 (Dolomanov et al., 2009)'
_computing_publication_material 'Olex2 (Dolomanov et al., 2009)'
_computing_structure_refinement 'ShelXL (Sheldrick, 2015)'
_computing_structure_solution 'ShelXS (Sheldrick, 2008)'
_diffrn_ambient_environment N~2~
_diffrn_ambient_temperature 100.01(10)
_diffrn_detector 'CCD plate'
_diffrn_detector_area_resol_mean 5.2684
_diffrn_detector_type AtlasS2
_diffrn_measured_fraction_theta_full 0.999
_diffrn_measured_fraction_theta_max 0.960
_diffrn_measurement_details
;
List of Runs (angles in degrees, time in seconds):

  # Type    Start    End  Width  t~exp~   \w     \q     \k     \f   Frames
#--------------------------------------------------------------------------
  1  \w      6.00  52.00   1.00    1.00    --   40.98 -99.00-120.00   46
  2  \w     39.00  96.00   1.00    1.00    --   40.98-125.00   0.00   57
  3  \w     31.00 140.00   1.00    1.50    --  106.95 -77.00   0.00  109
  4  \w     64.00  91.00   1.00    1.50    --  106.95 -95.00  90.00   27
  5  \w     52.00 109.00   1.00    1.50    --  106.95 -95.00 150.00   57
  6  \w     34.00 125.00   1.00    1.50    --  106.95 -45.00 120.00   91
  7  \w     34.00  61.00   1.00    1.50    --  106.95-125.00  30.00   27
  8  \w     34.00 121.00   1.00    1.50    --  106.95-125.00   0.00   87
  9  \w     38.00 133.00   1.00    1.50    --  106.95 -30.00 -30.00   95
 10  \w    140.00 167.00   1.00    1.50    --  106.95  77.00 -90.00   27
 11  \w    100.00 144.00   1.00    1.50    --  106.95 125.00  30.00   44
 12  \w     93.00 123.00   1.00    1.50    --  106.95  77.00 -90.00   30
 13  \w     20.00 175.00   1.00    1.50    --  106.95   0.00  60.00  155
 14  \w     75.00 133.00   1.00    1.50    --  106.95 -77.00-180.00   58
 15  \w    -85.00  -7.00   1.00    1.00    --  -40.98 125.00  90.00   78
 16  \w   -113.00 -33.00   1.00    1.00    --  -40.98 -38.00 -60.00   80
 17  \w   -118.00  -1.00   1.00    1.00    --  -40.98 -19.00   0.00  117
;
_diffrn_measurement_device 'four-circle diffractometer'
_diffrn_measurement_device_type 'SuperNova, Dual, Cu at zero, AtlasS2'
_diffrn_measurement_method '\w scans'
_diffrn_orient_matrix_type 'CrysAlisPro convention (1999,Acta A55,543-557)'
_diffrn_orient_matrix_UB_11 0.0525803000
_diffrn_orient_matrix_UB_12 0.0465497000
_diffrn_orient_matrix_UB_13 0.0476332000
_diffrn_orient_matrix_UB_21 -0.1550346000
_diffrn_orient_matrix_UB_22 -0.0639477000
_diffrn_orient_matrix_UB_23 0.0133912000
_diffrn_orient_matrix_UB_31 0.0400595000
_diffrn_orient_matrix_UB_32 -0.1292476000
_diffrn_orient_matrix_UB_33 0.0011314000
_diffrn_radiation_monochromator mirror
_diffrn_radiation_probe x-ray
_diffrn_radiation_type CuK\a
_diffrn_radiation_wavelength 1.54184
_diffrn_reflns_av_R_equivalents 0.0830
_diffrn_reflns_av_unetI/netI 0.0956
_diffrn_reflns_Laue_measured_fraction_full 0.999
_diffrn_reflns_Laue_measured_fraction_max 0.960
_diffrn_reflns_limit_h_max 11
_diffrn_reflns_limit_h_min -11
_diffrn_reflns_limit_k_max 7
_diffrn_reflns_limit_k_min -12
_diffrn_reflns_limit_l_max 38
_diffrn_reflns_limit_l_min -38
_diffrn_reflns_number 21415
_diffrn_reflns_point_group_measured_fraction_full 0.999
_diffrn_reflns_point_group_measured_fraction_max 0.960
_diffrn_reflns_theta_full 67.684
_diffrn_reflns_theta_max 74.043
_diffrn_reflns_theta_min 2.839
_diffrn_source 'micro-focus sealed X-ray tube'
_diffrn_source_type 'SuperNova (Cu) X-ray Source'
_exptl_absorpt_coefficient_mu 0.531
_exptl_absorpt_correction_T_max 1.00000
_exptl_absorpt_correction_T_min 0.51878
_exptl_absorpt_correction_type multi-scan
_exptl_absorpt_process_details
;
CrysAlisPro 1.171.38.43f (Rigaku Oxford Diffraction, 2015)
Empirical absorption correction using spherical harmonics,
 implemented in SCALE3 ABSPACK scaling algorithm.
;
_exptl_crystal_colour yellow
_exptl_crystal_colour_primary yellow
_exptl_crystal_density_diffrn 1.221
_exptl_crystal_description block
_exptl_crystal_F_000 1184
_exptl_crystal_size_max 0.12
_exptl_crystal_size_mid 0.1
_exptl_crystal_size_min 0.09
_refine_diff_density_max 0.633
_refine_diff_density_min -0.415
_refine_diff_density_rms 0.085
_refine_ls_extinction_method none
_refine_ls_goodness_of_fit_ref 1.069
_refine_ls_hydrogen_treatment constr
_refine_ls_matrix_type full
_refine_ls_number_parameters 793
_refine_ls_number_reflns 11915
_refine_ls_number_restraints 0
_refine_ls_restrained_S_all 1.069
_refine_ls_R_factor_all 0.0885
_refine_ls_R_factor_gt 0.0843
_refine_ls_shift/su_max 0.000
_refine_ls_shift/su_mean 0.000
_refine_ls_structure_factor_coef Fsqd
_refine_ls_weighting_details 'w=1/[\s^2^(Fo^2^)+(0.1401P)^2^+16.1479P] where P=(Fo^2^+2Fc^2^)/3'
_refine_ls_weighting_scheme calc
_refine_ls_wR_factor_gt 0.2950
_refine_ls_wR_factor_ref 0.2202
_reflns_Friedel_coverage 0.000
_reflns_number_gt 7376
_reflns_number_total 11915
_reflns_threshold_expression 'I > 2\s(I)'
_cod_data_source_file c9py00175a2.cif
_cod_data_source_block 2sc1
_cod_depositor_comments 'Adding full bibliography for 1550779.cif.'
_cod_database_code 1550779
_shelx_shelxl_version_number 2018/3
_shelx_space_group_comment
;
The symmetry employed for this shelxl refinement is uniquely defined
by the following loop, which should always be used as a source of
symmetry information in preference to the above space-group names.
They are only intended as comments.
;
_shelx_estimated_absorpt_t_max 0.954
_shelx_estimated_absorpt_t_min 0.939
_reflns_odcompleteness_completeness 99.92
_reflns_odcompleteness_iscentric 1
_reflns_odcompleteness_theta 66.97
_olex2_refinement_description
;
1. Fixed Uiso
 At 1.2 times of:
  All C(H) groups, All C(H,H) groups
2.a Aromatic/amide H refined with riding coordinates:
 C005(H005), C00B(H00B), C26(H26), C37(H37), C00J(H00J), C00L(H00L),
 C00M(H00M), C00N(H00N), C13(H13), C00Q(H00Q), C20(H20), C00S(H00S), C00V(H00V),
  C31(H31), C00Y(H00Y), C19(H19), C012(H012), C3(H3), C16(H16), C016(H016),
 C017(H017), C4(H4), C7(H7), C38(H38), C35(H35), C32(H32), C01I(H01I),
 C01K(H01K), C34(H34), C5(H5), C01N(H01N), C6(H6), C01P(H01P), C01Q(H01Q),
 C01R(H01R), C27(H27), C01T(H01T), C41(H41), C01V(H01V), C25(H25), C01X(H01X),
 C10(H10), C01Z(H01Z), C9(H9), C021(H021), C18(H18), C40(H40), C024(H024),
 C025(H025), C11(H11), C42(H42), C028(H028), C22(H22), C17(H17), C23(H23),
 C02D(H02D), C02E(H02E), C12(H12)
2.b X=CH2 refined with riding coordinates:
 C02C(H02A,H02B), C43(H43A,H43B)
;
_olex2_submission_special_instructions 'No special instructions were received'
_oxdiff_exptl_absorpt_empirical_details
;
Empirical correction (ABSPACK) includes:
- Absorption correction using spherical harmonics
- Frame scaling
- Detector area scaling
;
_oxdiff_exptl_absorpt_empirical_full_max 1.746
_oxdiff_exptl_absorpt_empirical_full_min 0.605

loop_
_space_group_symop_operation_xyz
'x, y, z'
'-x, -y, -z'

loop_
_atom_site_label
_atom_site_type_symbol
_atom_site_fract_x
_atom_site_fract_y
_atom_site_fract_z
_atom_site_U_iso_or_equiv
_atom_site_adp_type
_atom_site_occupancy
_atom_site_site_symmetry_order
_atom_site_calc_flag
_atom_site_refinement_flags_posn
C001 C 0.2257(6) 0.9480(7) 0.5949(2) 0.0391(14) Uani 1 1 d .
C15 C 0.5953(7) 1.2736(6) 0.8633(2) 0.0389(14) Uani 1 1 d .
C2 C 0.3034(6) 1.2151(6) 0.8989(2) 0.0373(14) Uani 1 1 d .
C004 C 0.2826(6) 0.5463(6) 0.3953(2) 0.0366(13) Uani 1 1 d .
C005 C 0.1930(6) 0.5682(7) 0.4664(2) 0.0393(14) Uani 1 1 d .
H005 H 0.140706 0.527798 0.487692 0.047 Uiso 1 1 calc R
C006 C 0.5086(6) 0.3335(6) 0.2046(2) 0.0387(14) Uani 1 1 d .
C007 C 0.3960(7) 0.2210(6) 0.1317(2) 0.0365(13) Uani 1 1 d .
C008 C 0.8051(6) 0.3506(6) 0.1725(2) 0.0367(13) Uani 1 1 d .
C009 C 0.6925(6) 0.2837(6) 0.0968(2) 0.0357(13) Uani 1 1 d .
C00A C 0.2427(6) 0.7879(6) 0.5158(2) 0.0339(13) Uani 1 1 d .
C00B C 0.1910(6) 0.7336(7) 0.5520(2) 0.0385(14) Uani 1 1 d .
H00B H 0.160907 0.642612 0.550257 0.046 Uiso 1 1 calc R
C26 C 0.5881(6) 1.2360(6) 0.7670(2) 0.0376(14) Uani 1 1 d .
H26 H 0.639779 1.321062 0.779351 0.045 Uiso 1 1 calc R
N1 N 0.9164(6) 1.2247(7) 0.6660(2) 0.0539(16) Uani 1 1 d .
C8 C 0.1854(7) 1.1471(6) 0.8236(2) 0.0389(14) Uani 1 1 d .
C28 C 0.6940(7) 1.0238(7) 0.6410(2) 0.0375(14) Uani 1 1 d .
N00G N 0.0914(7) 0.2458(7) 0.3344(2) 0.0625(19) Uani 1 1 d .
C37 C 0.6439(7) 0.5988(7) 0.4600(2) 0.0421(15) Uani 1 1 d .
H37 H 0.555437 0.576639 0.473114 0.051 Uiso 1 1 calc R
C00I C 0.4389(6) 0.4342(6) 0.2870(2) 0.0389(14) Uani 1 1 d .
C00J C 0.4151(7) 0.2539(6) 0.2292(2) 0.0393(14) Uani 1 1 d .
H00J H 0.374684 0.165229 0.218259 0.047 Uiso 1 1 calc R
C00K C 0.1834(7) 0.3413(7) 0.3431(2) 0.0435(15) Uani 1 1 d .
C00L C 0.2771(7) 1.0028(7) 0.5588(2) 0.0410(14) Uani 1 1 d .
H00L H 0.306585 1.093777 0.560754 0.049 Uiso 1 1 calc R
C00M C 0.3356(7) 0.7592(7) 0.4415(2) 0.0394(14) Uani 1 1 d .
H00M H 0.380814 0.849190 0.445152 0.047 Uiso 1 1 calc R
C00N C 0.6365(7) 0.3509(7) 0.0695(2) 0.0433(15) Uani 1 1 d .
H00N H 0.580069 0.405180 0.080534 0.052 Uiso 1 1 calc R
C13 C 0.1638(8) 1.2023(7) 0.7886(2) 0.0459(16) Uani 1 1 d .
H13 H 0.238383 1.271062 0.781439 0.055 Uiso 1 1 calc R
C00P C 0.5329(6) 0.2850(6) 0.1592(2) 0.0350(13) Uani 1 1 d .
C00Q C 0.1838(6) 0.8124(7) 0.5904(2) 0.0403(15) Uani 1 1 d .
H00Q H 0.149470 0.772918 0.613937 0.048 Uiso 1 1 calc R
C20 C 0.7091(7) 1.2147(7) 0.8619(2) 0.0418(15) Uani 1 1 d .
H20 H 0.698961 1.135238 0.843784 0.050 Uiso 1 1 calc R
C00S C 0.2853(7) 0.9259(7) 0.5207(2) 0.0434(15) Uani 1 1 d .
H00S H 0.319973 0.966138 0.497288 0.052 Uiso 1 1 calc R
C30 C 0.7099(7) 0.9419(6) 0.5996(2) 0.0370(13) Uani 1 1 d .
C29 C 0.8164(7) 1.1349(7) 0.6557(2) 0.0412(15) Uani 1 1 d .
C00V C 0.3808(7) 0.3031(7) 0.2694(2) 0.0409(14) Uani 1 1 d .
H00V H 0.317340 0.247171 0.284978 0.049 Uiso 1 1 calc R
C31 C 0.5881(6) 0.8541(7) 0.5757(2) 0.0418(15) Uani 1 1 d .
H31 H 0.495082 0.847034 0.585514 0.050 Uiso 1 1 calc R
C00X C 0.2982(7) 0.4634(6) 0.3546(2) 0.0382(14) Uani 1 1 d .
C00Y C 0.2785(7) 0.2760(6) 0.1349(2) 0.0394(14) Uani 1 1 d .
H00Y H 0.288147 0.353905 0.153781 0.047 Uiso 1 1 calc R
C24 C 0.5461(6) 1.0590(6) 0.7064(2) 0.0379(14) Uani 1 1 d .
C19 C 0.8357(8) 1.2728(8) 0.8869(2) 0.0481(17) Uani 1 1 d .
H19 H 0.909398 1.230913 0.885858 0.058 Uiso 1 1 calc R
C011 C 0.6669(7) 0.3043(6) 0.1436(2) 0.0373(14) Uani 1 1 d .
C012 C 0.5373(7) 0.5141(7) 0.2625(2) 0.0457(16) Uani 1 1 d .
H012 H 0.582492 0.601629 0.273780 0.055 Uiso 1 1 calc R
C3 C 0.2174(7) 1.2930(6) 0.9165(2) 0.0407(14) Uani 1 1 d .
H3 H 0.176078 1.337057 0.898855 0.049 Uiso 1 1 calc R
C39 C 0.7906(8) 0.5563(7) 0.4001(2) 0.0428(15) Uani 1 1 d .
C16 C 0.6160(7) 1.3935(6) 0.8902(2) 0.0435(15) Uani 1 1 d .
H16 H 0.541641 1.434583 0.891601 0.052 Uiso 1 1 calc R
C016 C 0.7766(7) 0.2050(7) 0.0795(2) 0.0424(15) Uani 1 1 d .
H016 H 0.815389 0.159809 0.097356 0.051 Uiso 1 1 calc R
C017 C 0.3774(7) 0.1046(6) 0.1033(2) 0.0421(15) Uani 1 1 d .
H017 H 0.453867 0.066190 0.100371 0.051 Uiso 1 1 calc R
C4 C 0.1921(8) 1.3064(7) 0.9594(2) 0.0463(16) Uani 1 1 d .
H4 H 0.135174 1.360320 0.970351 0.056 Uiso 1 1 calc R
C019 C 0.2572(6) 0.7045(6) 0.4747(2) 0.0371(14) Uani 1 1 d .
C7 C 0.3613(8) 1.1504(7) 0.9263(3) 0.0488(17) Uani 1 1 d .
H7 H 0.418716 1.096997 0.915229 0.059 Uiso 1 1 calc R
C38 C 0.6591(8) 0.5267(7) 0.4210(2) 0.0445(15) Uani 1 1 d .
H38 H 0.580780 0.457381 0.408297 0.053 Uiso 1 1 calc R
C36 C 0.7582(7) 0.7040(6) 0.4803(2) 0.0381(14) Uani 1 1 d .
C33 C 0.7420(6) 0.7852(6) 0.5212(2) 0.0348(13) Uani 1 1 d .
C35 C 0.8467(7) 0.9501(7) 0.5834(2) 0.0419(15) Uani 1 1 d .
H35 H 0.929503 1.008155 0.598452 0.050 Uiso 1 1 calc R
C14 C 0.4586(7) 1.2097(6) 0.8354(2) 0.0396(14) Uani 1 1 d .
C21 C 0.4815(7) 1.1624(6) 0.7904(2) 0.0389(14) Uani 1 1 d .
C32 C 0.6044(6) 0.7779(6) 0.5377(2) 0.0398(14) Uani 1 1 d .
H32 H 0.521620 0.720070 0.522527 0.048 Uiso 1 1 calc R
C01I C 0.2037(7) 0.4920(7) 0.4285(2) 0.0424(15) Uani 1 1 d .
H01I H 0.157559 0.402102 0.424550 0.051 Uiso 1 1 calc R
C1 C 0.3235(7) 1.1940(6) 0.8518(2) 0.0375(14) Uani 1 1 d .
C01K C 0.4090(7) 0.4994(6) 0.3284(2) 0.0388(14) Uani 1 1 d .
H01K H 0.477369 0.579264 0.338582 0.047 Uiso 1 1 calc R
C34 C 0.8620(7) 0.8737(7) 0.5452(2) 0.0451(16) Uani 1 1 d .
H34 H 0.955032 0.881552 0.535281 0.054 Uiso 1 1 calc R
C5 C 0.2493(8) 1.2413(7) 0.9865(2) 0.0502(17) Uani 1 1 d .
H5 H 0.230328 1.249595 1.015473 0.060 Uiso 1 1 calc R
C01N C 0.9195(7) 0.4519(7) 0.1632(2) 0.0436(15) Uani 1 1 d .
H01N H 0.911062 0.491086 0.139285 0.052 Uiso 1 1 calc R
C6 C 0.3363(8) 1.1630(7) 0.9695(3) 0.0495(17) Uani 1 1 d .
H6 H 0.377473 1.119185 0.987271 0.059 Uiso 1 1 calc R
C01P C 0.2125(7) 1.0286(7) 0.6360(2) 0.0434(15) Uani 1 1 d .
H01P H 0.171554 0.983143 0.657783 0.052 Uiso 1 1 calc R
C01Q C 0.8219(8) 0.2950(7) 0.2074(3) 0.0489(17) Uani 1 1 d .
H01Q H 0.744342 0.229047 0.214757 0.059 Uiso 1 1 calc R
C01R C 0.3467(7) 0.6804(7) 0.4030(2) 0.0437(15) Uani 1 1 d .
H01R H 0.399570 0.719771 0.381640 0.052 Uiso 1 1 calc R
C27 C 0.5747(7) 0.9945(6) 0.6650(2) 0.0406(14) Uani 1 1 d .
H27 H 0.499689 0.921375 0.652742 0.049 Uiso 1 1 calc R
C01T C 0.7503(8) 0.2580(7) 0.0097(2) 0.0487(17) Uani 1 1 d .
H01T H 0.770419 0.250247 -0.019221 0.058 Uiso 1 1 calc R
C41 C 0.8895(7) 0.7323(7) 0.4589(2) 0.0420(15) Uani 1 1 d .
H41 H 0.968250 0.801840 0.471276 0.050 Uiso 1 1 calc R
C01V C 1.0475(7) 0.4954(7) 0.1895(2) 0.0480(16) Uani 1 1 d .
H01V H 1.122404 0.566039 0.183538 0.058 Uiso 1 1 calc R
C25 C 0.6197(7) 1.1873(7) 0.7263(2) 0.0413(15) Uani 1 1 d .
H25 H 0.690871 1.240271 0.711831 0.050 Uiso 1 1 calc R
C01X C 0.6632(8) 0.3385(7) 0.0265(2) 0.0481(16) Uani 1 1 d .
H01X H 0.623754 0.383219 0.008611 0.058 Uiso 1 1 calc R
C10 C -0.0568(7) 0.9985(7) 0.8084(3) 0.0518(18) Uani 1 1 d .
H10 H -0.130850 0.928763 0.815350 0.062 Uiso 1 1 calc R
C01Z C 0.1488(7) 0.2173(7) 0.1108(2) 0.0449(15) Uani 1 1 d .
H01Z H 0.072490 0.255982 0.113437 0.054 Uiso 1 1 calc R
C9 C 0.0717(7) 1.0444(7) 0.8339(2) 0.0446(16) Uani 1 1 d .
H9 H 0.082530 1.006720 0.857999 0.054 Uiso 1 1 calc R
C021 C 0.1321(8) 0.1010(7) 0.0828(2) 0.0455(16) Uani 1 1 d .
H021 H 0.044797 0.061235 0.066512 0.055 Uiso 1 1 calc R
C18 C 0.8566(8) 1.3915(7) 0.9135(2) 0.0484(17) Uani 1 1 d .
H18 H 0.943396 1.430136 0.930147 0.058 Uiso 1 1 calc R
C40 C 0.9040(8) 0.6590(7) 0.4200(2) 0.0468(16) Uani 1 1 d .
H40 H 0.992774 0.679630 0.406978 0.056 Uiso 1 1 calc R
C024 C 0.8051(8) 0.1912(7) 0.0364(2) 0.0487(17) Uani 1 1 d .
H024 H 0.861463 0.136583 0.025559 0.058 Uiso 1 1 calc R
C025 C 0.2465(7) 0.0443(6) 0.0791(2) 0.0437(15) Uani 1 1 d .
H025 H 0.235856 -0.034240 0.060504 0.052 Uiso 1 1 calc R
C11 C -0.0778(7) 1.0538(7) 0.7730(2) 0.0496(17) Uani 1 1 d .
H11 H -0.164339 1.021838 0.755915 0.060 Uiso 1 1 calc R
C42 C 0.8091(10) 0.4839(8) 0.3570(3) 0.0561(19) Uani 1 1 d .
H42 H 0.895392 0.519085 0.344169 0.067 Uiso 1 1 calc R
C028 C 0.5671(8) 0.4638(7) 0.2220(2) 0.0494(17) Uani 1 1 d .
H028 H 0.628745 0.519515 0.205941 0.059 Uiso 1 1 calc R
C22 C 0.4024(8) 1.0381(7) 0.7690(3) 0.054(2) Uani 1 1 d .
H22 H 0.324968 0.988761 0.782512 0.065 Uiso 1 1 calc R
C17 C 0.7443(8) 1.4528(7) 0.9150(2) 0.0460(16) Uani 1 1 d .
H17 H 0.756070 1.533354 0.932548 0.055 Uiso 1 1 calc R
C23 C 0.4340(8) 0.9862(7) 0.7292(3) 0.0529(19) Uani 1 1 d .
H23 H 0.380894 0.901524 0.716903 0.064 Uiso 1 1 calc R
C02C C 0.2522(8) 1.1582(8) 0.6455(3) 0.0544(18) Uani 1 1 d .
H02A H 0.293747 1.208699 0.624904 0.065 Uiso 1 1 calc R
H02B H 0.238610 1.199042 0.672684 0.065 Uiso 1 1 calc R
C02D C 1.0647(8) 0.4373(8) 0.2233(2) 0.0508(17) Uani 1 1 d .
H02D H 1.151644 0.466248 0.240229 0.061 Uiso 1 1 calc R
C02E C 0.9530(9) 0.3348(8) 0.2326(3) 0.060(2) Uani 1 1 d .
H02E H 0.964589 0.292228 0.255395 0.072 Uiso 1 1 calc R
C12 C 0.0337(9) 1.1583(7) 0.7635(2) 0.0534(18) Uani 1 1 d .
H12 H 0.021154 1.198986 0.740291 0.064 Uiso 1 1 calc R
C43 C 0.7240(10) 0.3824(8) 0.3360(3) 0.061(2) Uani 1 1 d .
H43A H 0.635784 0.342367 0.347101 0.074 Uiso 1 1 calc R
H43B H 0.748682 0.346926 0.309372 0.074 Uiso 1 1 calc R

loop_
_atom_site_aniso_label
_atom_site_aniso_U_11
_atom_site_aniso_U_22
_atom_site_aniso_U_33
_atom_site_aniso_U_23
_atom_site_aniso_U_13
_atom_site_aniso_U_12
C001 0.016(3) 0.050(4) 0.056(4) 0.014(3) 0.004(2) 0.014(2)
C15 0.033(3) 0.041(3) 0.051(4) 0.022(3) 0.019(3) 0.018(3)
C2 0.026(3) 0.035(3) 0.052(4) 0.010(3) 0.012(3) 0.009(2)
C004 0.024(3) 0.046(3) 0.044(3) 0.009(3) 0.007(2) 0.014(3)
C005 0.024(3) 0.051(4) 0.050(4) 0.018(3) 0.009(2) 0.015(3)
C006 0.026(3) 0.038(3) 0.053(4) 0.010(3) 0.011(3) 0.010(2)
C007 0.030(3) 0.032(3) 0.051(4) 0.012(3) 0.014(3) 0.010(2)
C008 0.027(3) 0.042(3) 0.043(3) 0.006(3) 0.010(2) 0.013(3)
C009 0.025(3) 0.032(3) 0.049(4) 0.006(3) 0.004(2) 0.007(2)
C00A 0.019(3) 0.045(3) 0.042(3) 0.012(3) 0.004(2) 0.013(2)
C00B 0.018(3) 0.045(3) 0.056(4) 0.017(3) 0.006(2) 0.009(2)
C26 0.024(3) 0.037(3) 0.052(4) 0.009(3) 0.006(2) 0.007(2)
N1 0.026(3) 0.076(4) 0.051(4) 0.007(3) 0.008(2) 0.002(3)
C8 0.031(3) 0.039(3) 0.049(4) 0.008(3) 0.013(3) 0.013(3)
C28 0.027(3) 0.051(4) 0.041(3) 0.014(3) 0.006(2) 0.018(3)
N00G 0.039(3) 0.071(4) 0.060(4) 0.000(3) 0.014(3) -0.008(3)
C37 0.036(3) 0.048(4) 0.049(4) 0.013(3) 0.009(3) 0.020(3)
C00I 0.022(3) 0.043(3) 0.052(4) 0.011(3) 0.004(2) 0.007(2)
C00J 0.028(3) 0.037(3) 0.050(4) 0.009(3) -0.003(3) 0.003(2)
C00K 0.027(3) 0.060(4) 0.043(4) 0.009(3) 0.012(3) 0.011(3)
C00L 0.032(3) 0.044(3) 0.052(4) 0.014(3) 0.006(3) 0.018(3)
C00M 0.029(3) 0.043(3) 0.048(4) 0.012(3) 0.010(3) 0.009(3)
C00N 0.037(3) 0.043(3) 0.056(4) 0.010(3) 0.012(3) 0.020(3)
C13 0.041(4) 0.042(4) 0.053(4) 0.016(3) 0.008(3) 0.006(3)
C00P 0.026(3) 0.030(3) 0.050(4) 0.008(3) 0.009(2) 0.010(2)
C00Q 0.020(3) 0.055(4) 0.049(4) 0.018(3) 0.008(2) 0.009(3)
C20 0.040(4) 0.044(3) 0.051(4) 0.018(3) 0.016(3) 0.022(3)
C00S 0.040(4) 0.048(4) 0.050(4) 0.020(3) 0.011(3) 0.018(3)
C30 0.028(3) 0.040(3) 0.046(4) 0.016(3) 0.001(2) 0.011(3)
C29 0.030(3) 0.057(4) 0.040(3) 0.010(3) 0.009(3) 0.016(3)
C00V 0.027(3) 0.050(4) 0.045(4) 0.015(3) 0.002(3) 0.006(3)
C31 0.020(3) 0.051(4) 0.056(4) 0.012(3) 0.012(3) 0.011(3)
C00X 0.026(3) 0.044(3) 0.049(4) 0.017(3) 0.005(2) 0.013(3)
C00Y 0.037(3) 0.041(3) 0.045(4) 0.013(3) 0.014(3) 0.016(3)
C24 0.024(3) 0.042(3) 0.052(4) 0.011(3) 0.008(2) 0.013(2)
C19 0.040(4) 0.062(4) 0.056(4) 0.026(4) 0.014(3) 0.027(3)
C011 0.028(3) 0.036(3) 0.049(4) 0.007(3) 0.010(3) 0.010(2)
C012 0.033(3) 0.042(4) 0.058(4) 0.004(3) 0.015(3) 0.005(3)
C3 0.033(3) 0.044(3) 0.050(4) 0.010(3) 0.008(3) 0.018(3)
C39 0.049(4) 0.049(4) 0.044(4) 0.015(3) 0.009(3) 0.031(3)
C16 0.036(3) 0.040(3) 0.058(4) 0.012(3) 0.014(3) 0.014(3)
C016 0.039(3) 0.043(4) 0.048(4) 0.005(3) 0.005(3) 0.018(3)
C017 0.030(3) 0.038(3) 0.058(4) 0.005(3) 0.012(3) 0.011(3)
C4 0.043(4) 0.049(4) 0.052(4) 0.005(3) 0.012(3) 0.024(3)
C019 0.024(3) 0.050(4) 0.044(3) 0.017(3) 0.006(2) 0.016(3)
C7 0.050(4) 0.046(4) 0.064(5) 0.022(3) 0.018(3) 0.027(3)
C38 0.039(4) 0.050(4) 0.051(4) 0.014(3) -0.001(3) 0.020(3)
C36 0.029(3) 0.041(3) 0.051(4) 0.021(3) 0.004(3) 0.014(3)
C33 0.024(3) 0.042(3) 0.044(3) 0.016(3) 0.006(2) 0.014(2)
C35 0.025(3) 0.056(4) 0.047(4) 0.011(3) 0.003(3) 0.013(3)
C14 0.032(3) 0.034(3) 0.059(4) 0.017(3) 0.013(3) 0.015(3)
C21 0.035(3) 0.036(3) 0.050(4) 0.014(3) 0.011(3) 0.013(3)
C32 0.020(3) 0.045(3) 0.054(4) 0.008(3) 0.002(2) 0.008(2)
C01I 0.025(3) 0.050(4) 0.053(4) 0.018(3) 0.005(3) 0.005(3)
C1 0.031(3) 0.032(3) 0.055(4) 0.012(3) 0.010(3) 0.013(2)
C01K 0.025(3) 0.044(3) 0.048(4) 0.009(3) 0.007(2) 0.009(3)
C34 0.023(3) 0.058(4) 0.059(4) 0.017(3) 0.012(3) 0.015(3)
C5 0.049(4) 0.055(4) 0.049(4) 0.016(3) 0.014(3) 0.014(3)
C01N 0.037(3) 0.047(4) 0.048(4) 0.013(3) 0.002(3) 0.010(3)
C6 0.046(4) 0.054(4) 0.060(5) 0.023(3) 0.011(3) 0.026(3)
C01P 0.033(3) 0.055(4) 0.046(4) 0.009(3) 0.004(3) 0.017(3)
C01Q 0.039(4) 0.040(4) 0.069(5) 0.024(3) 0.004(3) 0.005(3)
C01R 0.030(3) 0.050(4) 0.054(4) 0.017(3) 0.016(3) 0.010(3)
C27 0.028(3) 0.041(3) 0.056(4) 0.012(3) 0.006(3) 0.013(3)
C01T 0.049(4) 0.054(4) 0.042(4) 0.004(3) 0.014(3) 0.015(3)
C41 0.024(3) 0.051(4) 0.055(4) 0.012(3) 0.006(3) 0.014(3)
C01V 0.030(3) 0.053(4) 0.057(4) 0.012(3) 0.002(3) 0.005(3)
C25 0.025(3) 0.047(4) 0.053(4) 0.019(3) 0.006(3) 0.005(3)
C01X 0.055(4) 0.043(4) 0.053(4) 0.013(3) 0.005(3) 0.022(3)
C10 0.029(3) 0.055(4) 0.072(5) 0.024(4) 0.011(3) 0.004(3)
C01Z 0.035(3) 0.052(4) 0.053(4) 0.018(3) 0.011(3) 0.015(3)
C9 0.030(3) 0.053(4) 0.056(4) 0.022(3) 0.013(3) 0.013(3)
C021 0.039(4) 0.051(4) 0.047(4) 0.018(3) 0.002(3) 0.006(3)
C18 0.039(4) 0.061(4) 0.050(4) 0.023(3) 0.006(3) 0.014(3)
C40 0.036(4) 0.055(4) 0.057(4) 0.021(3) 0.013(3) 0.017(3)
C024 0.051(4) 0.049(4) 0.055(4) 0.003(3) 0.009(3) 0.031(3)
C025 0.039(4) 0.036(3) 0.054(4) 0.005(3) 0.010(3) 0.008(3)
C11 0.030(3) 0.058(4) 0.058(4) 0.008(3) 0.001(3) 0.008(3)
C42 0.060(5) 0.056(4) 0.060(5) 0.015(4) 0.003(4) 0.025(4)
C028 0.043(4) 0.042(4) 0.059(4) 0.009(3) 0.020(3) 0.004(3)
C22 0.045(4) 0.041(4) 0.071(5) 0.006(3) 0.029(4) 0.003(3)
C17 0.044(4) 0.045(4) 0.051(4) 0.011(3) 0.012(3) 0.015(3)
C23 0.038(4) 0.040(4) 0.078(5) 0.003(3) 0.024(3) 0.007(3)
C02C 0.039(4) 0.068(5) 0.057(5) 0.005(4) 0.005(3) 0.018(3)
C02D 0.033(3) 0.064(5) 0.055(4) 0.013(4) -0.002(3) 0.013(3)
C02E 0.045(4) 0.068(5) 0.070(5) 0.030(4) -0.008(4) 0.010(4)
C12 0.056(5) 0.054(4) 0.049(4) 0.016(3) 0.003(3) 0.009(4)
C43 0.059(5) 0.058(5) 0.068(5) 0.010(4) 0.010(4) 0.016(4)

loop_
_atom_type_symbol
_atom_type_description
_atom_type_scat_dispersion_real
_atom_type_scat_dispersion_imag
_atom_type_scat_source
C C 0.0181 0.0091 'International Tables Vol C Tables 4.2.6.8 and 6.1.1.4'
H H 0.0000 0.0000 'International Tables Vol C Tables 4.2.6.8 and 6.1.1.4'
N N 0.0311 0.0180 'International Tables Vol C Tables 4.2.6.8 and 6.1.1.4'

loop_
_geom_angle_atom_site_label_1
_geom_angle_atom_site_label_2
_geom_angle_atom_site_label_3
_geom_angle
C00L C001 C01P 122.5(6)
C00Q C001 C00L 116.9(6)
C00Q C001 C01P 120.6(6)
C20 C15 C14 120.0(6)
C16 C15 C20 117.8(7)
C16 C15 C14 122.2(6)
C3 C2 C1 121.3(6)
C7 C2 C3 117.3(6)
C7 C2 C1 121.2(6)
C01I C004 C00X 121.5(6)
C01R C004 C00X 122.1(6)
C01R C004 C01I 116.4(6)
C01I C005 C019 123.1(6)
C00J C006 C00P 121.8(6)
C028 C006 C00J 117.5(6)
C028 C006 C00P 120.4(6)
C00Y C007 C00P 120.1(6)
C017 C007 C00P 122.4(6)
C017 C007 C00Y 117.5(6)
C01N C008 C011 119.4(6)
C01Q C008 C011 122.3(6)
C01Q C008 C01N 118.3(6)
C00N C009 C011 119.7(6)
C016 C009 C00N 117.8(6)
C016 C009 C011 122.4(6)
C00B C00A C00S 116.3(6)
C00B C00A C019 121.8(6)
C00S C00A C019 121.8(6)
C00Q C00B C00A 121.1(6)
C25 C26 C21 122.5(6)
C13 C8 C1 123.0(6)
C13 C8 C9 118.1(6)
C9 C8 C1 118.9(6)
C29 C28 C30 115.7(5)
C27 C28 C30 123.6(6)
C27 C28 C29 120.7(6)
C38 C37 C36 121.6(6)
C00V C00I C012 117.1(6)
C00V C00I C01K 126.9(6)
C012 C00I C01K 116.0(6)
C00V C00J C006 121.5(6)
N00G C00K C00X 179.0(8)
C00S C00L C001 121.5(6)
C01R C00M C019 120.8(6)
C01X C00N C009 121.3(6)
C8 C13 C12 121.8(6)
C007 C00P C006 114.3(5)
C011 C00P C006 123.0(6)
C011 C00P C007 122.6(6)
C001 C00Q C00B 122.2(6)
C19 C20 C15 120.6(7)
C00L C00S C00A 121.9(6)
C31 C30 C28 121.4(6)
C35 C30 C28 121.1(6)
C35 C30 C31 117.5(6)
N1 C29 C28 177.4(7)
C00J C00V C00I 121.3(6)
C32 C31 C30 120.9(6)
C00K C00X C004 115.7(5)
C01K C00X C004 123.2(6)
C01K C00X C00K 121.0(6)
C01Z C00Y C007 121.6(6)
C25 C24 C27 126.2(6)
C25 C24 C23 116.5(6)
C23 C24 C27 117.2(6)
C20 C19 C18 121.7(6)
C009 C011 C008 114.3(5)
C00P C011 C008 122.2(6)
C00P C011 C009 123.5(6)
C028 C012 C00I 120.6(6)
C4 C3 C2 121.3(6)
C38 C39 C42 122.6(7)
C40 C39 C38 117.6(6)
C40 C39 C42 119.7(7)
C17 C16 C15 121.5(6)
C009 C016 C024 122.0(7)
C007 C017 C025 121.3(6)
C3 C4 C5 121.2(6)
C005 C019 C00A 123.0(6)
C005 C019 C00M 115.7(6)
C00M C019 C00A 121.4(6)
C6 C7 C2 121.8(6)
C37 C38 C39 121.2(7)
C37 C36 C33 122.3(6)
C37 C36 C41 116.6(6)
C41 C36 C33 121.2(6)
C32 C33 C36 121.5(6)
C34 C33 C36 121.9(5)
C34 C33 C32 116.5(6)
C34 C35 C30 121.2(6)
C21 C14 C15 115.1(5)
C1 C14 C15 121.2(6)
C1 C14 C21 123.7(6)
C26 C21 C14 122.2(6)
C26 C21 C22 115.8(6)
C22 C21 C14 121.9(6)
C31 C32 C33 121.9(6)
C005 C01I C004 121.3(6)
C2 C1 C8 115.5(5)
C14 C1 C2 122.3(6)
C14 C1 C8 122.1(6)
C00X C01K C00I 131.0(6)
C35 C34 C33 121.9(6)
C4 C5 C6 118.5(7)
C008 C01N C01V 120.1(6)
C7 C6 C5 119.9(7)
C02C C01P C001 127.3(7)
C008 C01Q C02E 121.4(6)
C004 C01R C00M 122.8(6)
C28 C27 C24 130.3(6)
C024 C01T C01X 119.2(7)
C40 C41 C36 121.4(6)
C02D C01V C01N 121.2(7)
C26 C25 C24 121.1(6)
C00N C01X C01T 119.7(7)
C11 C10 C9 121.4(6)
C00Y C01Z C021 120.1(6)
C10 C9 C8 120.2(7)
C01Z C021 C025 119.5(7)
C19 C18 C17 118.5(7)
C39 C40 C41 121.7(6)
C01T C024 C016 120.0(6)
C021 C025 C017 120.1(6)
C10 C11 C12 118.3(7)
C43 C42 C39 128.5(9)
C012 C028 C006 122.0(6)
C23 C22 C21 122.7(6)
C16 C17 C18 119.9(7)
C22 C23 C24 121.1(7)
C01V C02D C02E 119.5(7)
C02D C02E C01Q 119.4(7)
C11 C12 C13 120.1(7)

loop_
_geom_bond_atom_site_label_1
_geom_bond_atom_site_label_2
_geom_bond_distance
C001 C00L 1.391(9)
C001 C00Q 1.381(9)
C001 C01P 1.473(10)
C15 C20 1.395(9)
C15 C16 1.392(10)
C15 C14 1.495(10)
C2 C3 1.388(9)
C2 C7 1.384(9)
C2 C1 1.491(9)
C004 C00X 1.480(9)
C004 C01I 1.400(9)
C004 C01R 1.380(9)
C005 C019 1.402(9)
C005 C01I 1.363(10)
C006 C00J 1.385(9)
C006 C00P 1.491(9)
C006 C028 1.377(9)
C007 C00P 1.490(9)
C007 C00Y 1.400(9)
C007 C017 1.387(9)
C008 C011 1.512(9)
C008 C01N 1.381(9)
C008 C01Q 1.356(10)
C009 C00N 1.391(9)
C009 C011 1.490(9)
C009 C016 1.376(9)
C00A C00B 1.393(9)
C00A C00S 1.405(9)
C00A C019 1.489(9)
C00B C00Q 1.381(10)
C26 C21 1.396(9)
C26 C25 1.380(10)
N1 C29 1.153(9)
C8 C13 1.369(10)
C8 C1 1.497(9)
C8 C9 1.396(9)
C28 C30 1.493(9)
C28 C29 1.430(10)
C28 C27 1.362(9)
N00G C00K 1.143(9)
C37 C38 1.383(10)
C37 C36 1.397(9)
C00I C00V 1.384(9)
C00I C012 1.410(9)
C00I C01K 1.454(9)
C00J C00V 1.376(10)
C00K C00X 1.447(9)
C00L C00S 1.367(10)
C00M C019 1.403(9)
C00M C01R 1.391(10)
C00N C01X 1.377(10)
C13 C12 1.388(11)
C00P C011 1.347(8)
C20 C19 1.370(10)
C30 C31 1.400(9)
C30 C35 1.391(9)
C31 C32 1.379(10)
C00X C01K 1.357(9)
C00Y C01Z 1.380(10)
C24 C27 1.448(10)
C24 C25 1.404(9)
C24 C23 1.412(9)
C19 C18 1.377(11)
C012 C028 1.371(10)
C3 C4 1.369(10)
C39 C38 1.402(10)
C39 C40 1.375(10)
C39 C42 1.497(11)
C16 C17 1.379(10)
C016 C024 1.385(10)
C017 C025 1.391(10)
C4 C5 1.377(10)
C7 C6 1.381(10)
C36 C33 1.479(9)
C36 C41 1.408(9)
C33 C32 1.402(8)
C33 C34 1.393(9)
C35 C34 1.382(10)
C14 C21 1.474(10)
C14 C1 1.369(9)
C21 C22 1.398(10)
C5 C6 1.391(10)
C01N C01V 1.391(9)
C01P C02C 1.320(10)
C01Q C02E 1.397(10)
C01T C01X 1.408(10)
C01T C024 1.369(10)
C41 C40 1.384(10)
C01V C02D 1.345(10)
C10 C9 1.383(10)
C10 C11 1.380(11)
C01Z C021 1.383(10)
C021 C025 1.385(10)
C18 C17 1.400(10)
C11 C12 1.387(10)
C42 C43 1.249(11)
C22 C23 1.367(11)
C02D C02E 1.373(11)
